data_7009407
loop_
_publ_author_name
'Goeta, Andr\'es E.'
'Howard, Judith A. K.'
'Maffeo, Davide'
'Puschmann, Horst'
'Williams, J. A. Gareth'
'Yufit, Dimitrii S.'

_publ_section_title
;
 Copper(II) complexes of the isomeric tetraazamacrocyclic ligands 1,11-
 and 1,8-bis(2-pyridylmethyl)-1,4,8,11-tetraazacyclotetradecane and of
 the 1,4,8,11-tetraazacyclotetradecane-5,12-dione analogue at neutral
 and basic pH
;
_journal_issue 12
_journal_name_full 'Journal of the Chemical Society, Dalton Transactions'
_journal_page_first 1873
_journal_paper_doi 10.1039/b000739k
_journal_year 2000
_chemical_formula_sum 'C22 H32 Cu N6 O4'
_chemical_formula_weight 508.08
_chemical_name_systematic
; 

 ? 

;
_space_group_IT_number 2
_symmetry_cell_setting triclinic
_symmetry_space_group_name_Hall '-P 1'
_symmetry_space_group_name_H-M 'P -1'
_atom_sites_solution_hydrogens geom
_atom_sites_solution_primary direct
_atom_sites_solution_secondary difmap
_audit_creation_method SHELXL-97
_cell_angle_alpha 66.602(1)
_cell_angle_beta 81.966(1)
_cell_angle_gamma 75.804(1)
_cell_formula_units_Z 2
_cell_length_a 9.7924(3)
_cell_length_b 10.3659(3)
_cell_length_c 12.6077(3)
_cell_measurement_reflns_used 6089
_cell_measurement_temperature 120(2)
_cell_measurement_theta_max 29.0
_cell_measurement_theta_min 2.7
_cell_volume 1137.37(6)
_computing_cell_refinement 'Bruker SMART'
_computing_data_collection 'Bruker SMART'
_computing_data_reduction 'Bruker SHELXTL'
_computing_molecular_graphics 'Bruker SHELXTL'
_computing_publication_material 'Bruker SHELXTL'
_computing_structure_refinement 'SHELXL-97 (Sheldrick, 1997)'
_computing_structure_solution 'SHELXS-97 (Sheldrick, 1990)'
_diffrn_ambient_temperature 120(2)
_diffrn_detector_area_resol_mean 8
_diffrn_measured_fraction_theta_full 0.974
_diffrn_measured_fraction_theta_max 0.974
_diffrn_measurement_device_type 'CCD area detector'
_diffrn_measurement_method '\w scans'
_diffrn_radiation_monochromator graphite
_diffrn_radiation_source 'fine-focus sealed tube'
_diffrn_radiation_type MoK\a
_diffrn_radiation_wavelength 0.71073
_diffrn_reflns_av_R_equivalents 0.0719
_diffrn_reflns_av_sigmaI/netI 0.0685
_diffrn_reflns_limit_h_max 13
_diffrn_reflns_limit_h_min -13
_diffrn_reflns_limit_k_max 13
_diffrn_reflns_limit_k_min -13
_diffrn_reflns_limit_l_max 17
_diffrn_reflns_limit_l_min -17
_diffrn_reflns_number 11566
_diffrn_reflns_theta_full 29.00
_diffrn_reflns_theta_max 29.00
_diffrn_reflns_theta_min 1.76
_diffrn_standards_decay_% 0
_exptl_absorpt_coefficient_mu 1.002
_exptl_absorpt_correction_T_max 0.9064
_exptl_absorpt_correction_T_min 0.6237
_exptl_absorpt_correction_type none
_exptl_absorpt_process_details none
_exptl_crystal_colour clear-purple
_exptl_crystal_density_diffrn 1.484
_exptl_crystal_density_meas ?
_exptl_crystal_density_method 'not measured'
_exptl_crystal_description triclinic
_exptl_crystal_F_000 534
_exptl_crystal_size_max 0.52
_exptl_crystal_size_mid 0.28
_exptl_crystal_size_min 0.10
_refine_diff_density_max 0.843
_refine_diff_density_min -0.854
_refine_diff_density_rms 0.114
_refine_ls_extinction_method none
_refine_ls_goodness_of_fit_ref 1.344
_refine_ls_hydrogen_treatment constr
_refine_ls_matrix_type full
_refine_ls_number_parameters 342
_refine_ls_number_reflns 5888
_refine_ls_number_restraints 1
_refine_ls_restrained_S_all 1.344
_refine_ls_R_factor_all 0.0938
_refine_ls_R_factor_gt 0.0752
_refine_ls_shift/su_max 0.258
_refine_ls_shift/su_mean 0.010
_refine_ls_structure_factor_coef Fsqd
_refine_ls_weighting_details 'calc w=1/[\s^2^(Fo^2^)+(0.0000P)^2^+3.2158P] where P=(Fo^2^+2Fc^2^)/3'
_refine_ls_weighting_scheme calc
_refine_ls_wR_factor_gt 0.1469
_refine_ls_wR_factor_ref 0.1524
_reflns_number_gt 4674
_reflns_number_total 5888
_reflns_threshold_expression I>2\s(I)
_cod_data_source_file b000739k.txt
_cod_data_source_block CuL3
_cod_depositor_comments
;
The following automatic conversions were performed:
'_symmetry_cell_setting' value 'Triclinic' changed to 'triclinic'
according to '/home/saulius/struct/CIF-dictionaries/cif_core.dic'
dictionary named 'cif_core.dic' version 2.4.1 from 2010-06-29.

Automatic conversion script
Id: cif_fix_enum 1527 2010-12-29 10:47:43Z saulius 

The following automatic conversions were performed:

'_exptl_crystal_density_meas' value 'not_measured' was changed to '?'
- the value is perceived as not measured.

Automatic conversion script
Id: cif_fix_values 3008 2015-01-20 13:52:24Z robertas 
;
_cod_original_sg_symbol_H-M P-1
_cod_database_code 7009407

loop_
_symmetry_equiv_pos_as_xyz
'x, y, z'
'-x, -y, -z'

loop_
_atom_site_label
_atom_site_type_symbol
_atom_site_fract_x
_atom_site_fract_y
_atom_site_fract_z
_atom_site_U_iso_or_equiv
_atom_site_adp_type
_atom_site_occupancy
_atom_site_symmetry_multiplicity
_atom_site_calc_flag
_atom_site_refinement_flags
_atom_site_disorder_assembly
_atom_site_disorder_group
Cu1 Cu 0.5000 0.0000 1.0000 0.01483(16) Uani 1 2 d S . .
Cu2 Cu 1.0000 1.0000 0.5000 0.01469(16) Uani 1 2 d S . .
N11 N 0.5606(3) 0.1375(4) 0.8399(3) 0.0187(7) Uani 1 1 d . . .
N12 N 0.4383(4) 0.1470(4) 1.0675(4) 0.0176(8) Uani 0.90 1 d P . 1
N15 N 0.2626(4) 0.1216(4) 0.8920(3) 0.0226(7) Uani 1 1 d . . .
N21 N 0.8777(4) 0.9052(4) 0.4464(3) 0.0220(7) Uani 1 1 d . . .
N22 N 1.1756(5) 0.8604(6) 0.4982(4) 0.0179(11) Uani 0.797(14) 1 d P . 1
N25 N 0.9790(4) 1.1592(4) 0.2612(3) 0.0231(8) Uani 1 1 d . . .
O12 O 0.3876(6) 0.3700(5) 1.0754(4) 0.0291(11) Uani 0.90 1 d P . 1
O21 O 1.3203(6) 0.6475(6) 0.5028(5) 0.0278(11) Uani 0.797(14) 1 d P . 1
C10 C 0.6155(5) 0.2482(5) 0.8580(4) 0.0242(9) Uani 1 1 d . . .
H10A H 0.6571 0.3071 0.7835 0.029 Uiso 1 1 calc R . .
H10B H 0.6920 0.1992 0.9130 0.029 Uiso 1 1 calc R . .
C11 C 0.5055(5) 0.3479(5) 0.9040(4) 0.0265(9) Uani 1 1 d . . .
H11A H 0.5498 0.4250 0.9022 0.034 Uiso 1 1 calc R A 1
H11B H 0.4285 0.3941 0.8493 0.034 Uiso 1 1 calc R A 1
C12 C 0.4393(5) 0.2846(5) 1.0242(4) 0.0196(9) Uani 0.90 1 d P . 1
C18 C 0.6318(5) -0.0948(5) 0.8151(4) 0.0278(9) Uani 1 1 d . . .
H18A H 0.5654 -0.0742 0.7552 0.036 Uiso 1 1 calc R . .
H18B H 0.7145 -0.1685 0.8078 0.036 Uiso 1 1 calc R . .
C19 C 0.6779(4) 0.0412(5) 0.8003(4) 0.0225(8) Uani 1 1 d . . .
H19A H 0.7616 0.0160 0.8460 0.027 Uiso 1 1 calc R . .
H19B H 0.7042 0.0919 0.7178 0.027 Uiso 1 1 calc R . .
C20 C 0.9266(4) 0.7464(4) 0.4992(4) 0.0225(8) Uani 1 1 d . . .
H20A H 0.8632 0.7012 0.4769 0.027 Uiso 1 1 calc R . .
H20B H 0.9173 0.7161 0.5844 0.027 Uiso 1 1 calc R . .
C21 C 1.0804(5) 0.6877(5) 0.4651(4) 0.0331(11) Uani 1 1 d . . .
H21A H 1.0975 0.5816 0.5020 0.040 Uiso 1 1 calc R B 1
H21B H 1.0858 0.7128 0.3805 0.040 Uiso 1 1 calc R B 1
C22 C 1.1994(5) 0.7328(5) 0.4921(4) 0.0189(14) Uani 0.797(14) 1 d P . 1
C28 C 0.6938(6) 1.1034(5) 0.4747(4) 0.0355(11) Uani 1 1 d . . .
H28A H 0.6118 1.1234 0.5256 0.043 Uiso 1 1 calc R . .
H28B H 0.6697 1.1602 0.3931 0.043 Uiso 1 1 calc R . .
C29 C 0.7349(5) 0.9450(5) 0.4971(5) 0.0322(10) Uani 1 1 d . . .
H29A H 0.7330 0.8895 0.5817 0.039 Uiso 1 1 calc R . .
H29B H 0.6650 0.9190 0.4638 0.039 Uiso 1 1 calc R . .
C101 C 0.4493(4) 0.2080(4) 0.7519(4) 0.0206(8) Uani 1 1 d . . .
H10C H 0.4685 0.3029 0.6993 0.025 Uiso 1 1 calc R . .
H10D H 0.4586 0.1490 0.7049 0.025 Uiso 1 1 calc R . .
C102 C 0.3000(4) 0.2298(4) 0.7985(3) 0.0188(8) Uani 1 1 d . . .
C103 C 0.2041(5) 0.3528(5) 0.7408(4) 0.0267(9) Uani 1 1 d . . .
H103 H 0.2349 0.4277 0.6761 0.032 Uiso 1 1 calc R . .
C104 C 0.0630(5) 0.3673(5) 0.7771(5) 0.0327(11) Uani 1 1 d . . .
H104 H -0.0047 0.4504 0.7373 0.039 Uiso 1 1 calc R . .
C105 C 0.0242(5) 0.2568(6) 0.8730(4) 0.0347(11) Uani 1 1 d . . .
H105 H -0.0715 0.2625 0.9011 0.042 Uiso 1 1 calc R . .
C106 C 0.1268(5) 0.1370(5) 0.9282(4) 0.0293(10) Uani 1 1 d . . .
H106 H 0.0990 0.0623 0.9949 0.035 Uiso 1 1 calc R . .
C201 C 0.8777(7) 0.9488(5) 0.3188(4) 0.0373(12) Uani 1 1 d . . .
H20C H 0.7953 0.9227 0.3010 0.045 Uiso 1 1 calc R . .
H20D H 0.9636 0.8923 0.2938 0.045 Uiso 1 1 calc R . .
C202 C 0.8728(5) 1.1070(4) 0.2477(3) 0.0213(8) Uani 1 1 d . . .
C203 C 0.7674(5) 1.1882(5) 0.1700(4) 0.0272(9) Uani 1 1 d . . .
H203 H 0.6951 1.1465 0.1619 0.033 Uiso 1 1 calc R . .
C204 C 0.7702(5) 1.3311(5) 0.1046(4) 0.0305(10) Uani 1 1 d . . .
H204 H 0.6990 1.3897 0.0516 0.037 Uiso 1 1 calc R . .
C205 C 0.8777(5) 1.3867(5) 0.1175(4) 0.0299(10) Uani 1 1 d . . .
H205 H 0.8821 1.4843 0.0734 0.036 Uiso 1 1 calc R . .
C206 C 0.9799(5) 1.2981(5) 0.1960(4) 0.0284(9) Uani 1 1 d . . .
H206 H 1.0540 1.3375 0.2041 0.034 Uiso 1 1 calc R . .
O1W O 0.6086(5) 0.5928(5) 0.5521(4) 0.0427(10) Uani 1 1 d . . .
H11W H 0.628(7) 0.521(7) 0.547(5) 0.040(18) Uiso 1 1 d . . .
H12W H 0.520(8) 0.605(7) 0.547(6) 0.05(2) Uiso 1 1 d . . .
O3W O 0.2448(4) 0.4224(4) 0.2633(3) 0.0334(8) Uani 1 1 d . . .
H32W H 0.297(6) 0.417(6) 0.308(5) 0.033(15) Uiso 1 1 d . . .
H31W H 0.297(7) 0.395(7) 0.216(6) 0.05(2) Uiso 1 1 d . . .
C22B C 1.2723(19) 0.7897(19) 0.5132(15) 0.014(5) Uiso 0.203(14) 1 d P . 2
C12B C 0.397(4) 0.219(3) 1.105(3) 0.011(6) Uiso 0.10 1 d PD . 2
N22B N 1.136(2) 0.828(2) 0.4950(16) 0.017(5) Uiso 0.203(14) 1 d P . 2
N12B N 0.465(4) 0.177(4) 1.023(4) 0.019(9) Uiso 0.10 1 d P . 2
O21B O 1.347(2) 0.671(2) 0.5174(18) 0.022(5) Uiso 0.203(14) 1 d P . 2
O12B O 0.367(5) 0.348(3) 1.104(4) 0.016(10) Uiso 0.10 1 d PD C 2

loop_
_atom_site_aniso_label
_atom_site_aniso_U_11
_atom_site_aniso_U_22
_atom_site_aniso_U_33
_atom_site_aniso_U_23
_atom_site_aniso_U_13
_atom_site_aniso_U_12
Cu1 0.0187(4) 0.0125(3) 0.0121(3) -0.0025(3) 0.0004(3) -0.0057(3)
Cu2 0.0119(3) 0.0170(3) 0.0169(3) -0.0080(3) -0.0023(3) -0.0025(3)
N11 0.0167(16) 0.0213(16) 0.0158(15) -0.0019(13) -0.0031(12) -0.0074(13)
N12 0.020(2) 0.0180(18) 0.015(2) -0.0042(16) -0.0003(16) -0.0072(16)
N15 0.0207(17) 0.0248(17) 0.0208(17) -0.0037(14) -0.0053(13) -0.0086(14)
N21 0.0267(19) 0.0189(16) 0.0213(17) -0.0046(14) -0.0042(14) -0.0094(14)
N22 0.017(2) 0.021(2) 0.017(2) -0.0077(17) -0.0020(16) -0.0052(19)
N25 0.0199(18) 0.0197(17) 0.0297(19) -0.0123(15) -0.0073(14) 0.0042(14)
O12 0.047(3) 0.0181(19) 0.022(2) -0.0085(18) 0.006(2) -0.0084(19)
O21 0.021(2) 0.023(2) 0.042(3) -0.018(2) -0.0069(19) 0.0027(18)
C10 0.024(2) 0.026(2) 0.020(2) -0.0013(16) -0.0013(16) -0.0139(17)
C11 0.033(2) 0.031(2) 0.018(2) -0.0060(17) -0.0039(17) -0.0149(19)
C12 0.018(2) 0.023(2) 0.020(2) -0.0098(18) -0.0047(17) -0.0016(17)
C18 0.024(2) 0.026(2) 0.028(2) -0.0056(18) 0.0033(17) -0.0061(17)
C19 0.0150(18) 0.029(2) 0.0194(19) -0.0041(16) 0.0022(14) -0.0077(16)
C20 0.024(2) 0.0190(19) 0.023(2) -0.0029(16) -0.0061(16) -0.0077(16)
C21 0.031(3) 0.031(2) 0.030(3) -0.003(2) -0.006(2) -0.005(2)
C22 0.020(3) 0.024(3) 0.013(2) -0.0050(19) -0.0002(18) -0.008(2)
C28 0.048(3) 0.032(2) 0.033(3) -0.019(2) 0.003(2) -0.011(2)
C29 0.020(2) 0.033(2) 0.051(3) -0.019(2) -0.005(2) -0.0105(18)
C101 0.018(2) 0.0195(19) 0.0193(19) -0.0048(16) -0.0061(15) 0.0027(15)
C102 0.023(2) 0.0181(18) 0.0168(18) -0.0059(15) -0.0041(15) -0.0068(15)
C103 0.027(2) 0.024(2) 0.029(2) -0.0093(18) -0.0075(18) -0.0042(17)
C104 0.027(2) 0.031(2) 0.045(3) -0.022(2) -0.015(2) 0.0053(19)
C105 0.019(2) 0.056(3) 0.037(3) -0.027(2) -0.0012(19) -0.005(2)
C106 0.022(2) 0.045(3) 0.025(2) -0.011(2) -0.0031(17) -0.017(2)
C201 0.071(4) 0.022(2) 0.021(2) -0.0008(18) -0.019(2) -0.015(2)
C202 0.030(2) 0.0182(18) 0.0170(18) -0.0065(15) -0.0071(16) -0.0047(16)
C203 0.032(2) 0.030(2) 0.022(2) -0.0063(18) -0.0091(17) -0.0109(19)
C204 0.042(3) 0.026(2) 0.019(2) -0.0038(17) -0.0124(19) -0.0025(19)
C205 0.044(3) 0.026(2) 0.021(2) -0.0068(17) -0.0024(19) -0.011(2)
C206 0.026(2) 0.033(2) 0.029(2) -0.0131(19) 0.0023(18) -0.0113(18)
O1W 0.036(2) 0.051(3) 0.051(2) -0.031(2) -0.0140(18) -0.0021(19)
O3W 0.0223(17) 0.052(2) 0.0296(18) -0.0190(17) 0.0005(15) -0.0087(15)

loop_
_atom_type_symbol
_atom_type_description
_atom_type_scat_dispersion_real
_atom_type_scat_dispersion_imag
_atom_type_scat_source
C C 0.0033 0.0016 'International Tables Vol C Tables 4.2.6.8 and 6.1.1.4'
H H 0.0000 0.0000 'International Tables Vol C Tables 4.2.6.8 and 6.1.1.4'
O O 0.0106 0.0060 'International Tables Vol C Tables 4.2.6.8 and 6.1.1.4'
N N 0.0061 0.0033 'International Tables Vol C Tables 4.2.6.8 and 6.1.1.4'
Cu Cu 0.3201 1.2651 'International Tables Vol C Tables 4.2.6.8 and 6.1.1.4'

loop_
_geom_angle_atom_site_label_1
_geom_angle_atom_site_label_2
_geom_angle_atom_site_label_3
_geom_angle
_geom_angle_site_symmetry_1
_geom_angle_site_symmetry_3
_geom_angle_publ_flag
N12B Cu1 N12B 180.000(8) 2_657 . ?
N12B Cu1 N12 17.4(12) 2_657 2_657 ?
N12B Cu1 N12 162.6(12) . 2_657 ?
N12B Cu1 N12 162.6(12) 2_657 . ?
N12B Cu1 N12 17.4(12) . . ?
N12 Cu1 N12 180.000(1) 2_657 . ?
N12B Cu1 N11 101.7(13) 2_657 . ?
N12B Cu1 N11 78.3(13) . . ?
N12 Cu1 N11 84.44(16) 2_657 . ?
N12 Cu1 N11 95.56(16) . . ?
N12B Cu1 N11 78.3(13) 2_657 2_657 ?
N12B Cu1 N11 101.7(13) . 2_657 ?
N12 Cu1 N11 95.56(16) 2_657 2_657 ?
N12 Cu1 N11 84.44(16) . 2_657 ?
N11 Cu1 N11 180.0 . 2_657 ?
N22B Cu2 N22B 180.000(5) . 2_776 ?
N22B Cu2 N22 17.2(6) . . ?
N22B Cu2 N22 162.8(6) 2_776 . ?
N22B Cu2 N22 162.8(6) . 2_776 ?
N22B Cu2 N22 17.2(6) 2_776 2_776 ?
N22 Cu2 N22 180.000(1) . 2_776 ?
N22B Cu2 N21 78.6(7) . . ?
N22B Cu2 N21 101.4(7) 2_776 . ?
N22 Cu2 N21 95.3(2) . . ?
N22 Cu2 N21 84.7(2) 2_776 . ?
N22B Cu2 N21 101.4(7) . 2_776 ?
N22B Cu2 N21 78.6(7) 2_776 2_776 ?
N22 Cu2 N21 84.7(2) . 2_776 ?
N22 Cu2 N21 95.3(2) 2_776 2_776 ?
N21 Cu2 N21 180.000(1) . 2_776 ?
C10 N11 C19 110.3(3) . . ?
C10 N11 C101 110.2(3) . . ?
C19 N11 C101 109.8(3) . . ?
C10 N11 Cu1 107.6(2) . . ?
C19 N11 Cu1 102.6(2) . . ?
C101 N11 Cu1 116.1(2) . . ?
C12 N12 C18 114.8(4) . 2_657 ?
C12 N12 Cu1 131.2(4) . . ?
C18 N12 Cu1 113.8(3) 2_657 . ?
C106 N15 C102 117.4(4) . . ?
C29 N21 C20 108.7(3) . . ?
C29 N21 C201 112.1(4) . . ?
C20 N21 C201 108.4(3) . . ?
C29 N21 Cu2 103.6(3) . . ?
C20 N21 Cu2 108.9(3) . . ?
C201 N21 Cu2 115.0(3) . . ?
C22 N22 C28 113.8(4) . 2_776 ?
C22 N22 Cu2 131.5(5) . . ?
C28 N22 Cu2 114.1(4) 2_776 . ?
C202 N25 C206 116.9(4) . . ?
N11 C10 C11 114.6(3) . . ?
C12 C11 C10 118.4(4) . . ?
C12 C11 N12B 35.0(12) . . ?
C10 C11 N12B 85.6(12) . . ?
O12 C12 N12 124.6(5) . . ?
O12 C12 C11 116.9(4) . . ?
N12 C12 C11 118.5(4) . . ?
C12B C18 N12 41.4(14) 2_657 2_657 ?
C12B C18 C19 143.3(15) 2_657 . ?
N12 C18 C19 107.2(4) 2_657 . ?
N11 C19 C18 110.0(3) . . ?
N21 C20 C21 115.4(4) . . ?
C22 C21 C20 120.5(4) . . ?
C22 C21 N22B 34.2(7) . . ?
C20 C21 N22B 88.7(7) . . ?
O21 C22 N22 124.2(5) . . ?
O21 C22 C21 117.7(5) . . ?
N22 C22 C21 118.1(5) . . ?
C22B C28 C29 145.7(10) 2_776 . ?
C22B C28 N22 41.8(8) 2_776 2_776 ?
C29 C28 N22 104.9(4) . 2_776 ?
N21 C29 C28 112.2(4) . . ?
C102 C101 N11 116.2(3) . . ?
N15 C102 C103 122.4(4) . . ?
N15 C102 C101 117.5(3) . . ?
C103 C102 C101 119.9(4) . . ?
C102 C103 C104 120.1(4) . . ?
C105 C104 C103 117.6(4) . . ?
C104 C105 C106 119.2(4) . . ?
N15 C106 C105 123.2(4) . . ?
N21 C201 C202 115.7(4) . . ?
N25 C202 C203 123.4(4) . . ?
N25 C202 C201 115.8(4) . . ?
C203 C202 C201 120.8(4) . . ?
C204 C203 C202 118.5(4) . . ?
C205 C204 C203 118.9(4) . . ?
C204 C205 C206 119.0(4) . . ?
N25 C206 C205 123.2(4) . . ?
O21B C22B C28 130.1(18) . 2_776 ?
O21B C22B N22B 123.5(19) . . ?
C28 C22B N22B 106.4(16) 2_776 . ?
O12B C12B N12B 127(4) . . ?
O12B C12B C18 131(3) . 2_657 ?
N12B C12B C18 102(3) . 2_657 ?
C22B N22B C21 109.5(14) . . ?
C22B N22B Cu2 129.1(18) . . ?
C21 N22B Cu2 121.4(12) . . ?
C12B N12B C11 105(3) . . ?
C12B N12B Cu1 133(3) . . ?
C11 N12B Cu1 122(2) . . ?

loop_
_geom_bond_atom_site_label_1
_geom_bond_atom_site_label_2
_geom_bond_distance
_geom_bond_site_symmetry_2
_geom_bond_publ_flag
Cu1 N12B 1.91(4) 2_657 ?
Cu1 N12B 1.91(4) . ?
Cu1 N12 1.961(4) 2_657 ?
Cu1 N12 1.961(4) . ?
Cu1 N11 2.062(3) . ?
Cu1 N11 2.062(3) 2_657 ?
Cu2 N22B 1.962(19) . ?
Cu2 N22B 1.962(19) 2_776 ?
Cu2 N22 1.962(4) . ?
Cu2 N22 1.962(4) 2_776 ?
Cu2 N21 2.046(3) . ?
Cu2 N21 2.046(3) 2_776 ?
N11 C10 1.484(5) . ?
N11 C19 1.496(5) . ?
N11 C101 1.502(5) . ?
N12 C12 1.311(6) . ?
N12 C18 1.489(6) 2_657 ?
N15 C106 1.337(6) . ?
N15 C102 1.346(5) . ?
N21 C29 1.487(6) . ?
N21 C20 1.488(5) . ?
N21 C201 1.488(6) . ?
N22 C22 1.317(8) . ?
N22 C28 1.533(8) 2_776 ?
N25 C202 1.341(6) . ?
N25 C206 1.347(6) . ?
O12 C12 1.266(6) . ?
O21 C22 1.280(7) . ?
C10 C11 1.523(6) . ?
C11 C12 1.513(6) . ?
C11 N12B 1.90(4) . ?
C18 C12B 1.35(3) 2_657 ?
C18 N12 1.489(6) 2_657 ?
C18 C19 1.518(6) . ?
C20 C21 1.549(7) . ?
C21 C22 1.481(7) . ?
C21 N22B 1.85(2) . ?
C28 C22B 1.300(18) 2_776 ?
C28 C29 1.508(6) . ?
C28 N22 1.533(8) 2_776 ?
C101 C102 1.495(6) . ?
C102 C103 1.381(6) . ?
C103 C104 1.384(7) . ?
C104 C105 1.380(7) . ?
C105 C106 1.391(7) . ?
C201 C202 1.517(6) . ?
C202 C203 1.392(6) . ?
C203 C204 1.385(6) . ?
C204 C205 1.374(7) . ?
C205 C206 1.388(7) . ?
C22B O21B 1.26(3) . ?
C22B C28 1.300(18) 2_776 ?
C22B N22B 1.32(3) . ?
C12B O12B 1.29(2) . ?
C12B N12B 1.32(5) . ?
C12B C18 1.35(3) 2_657 ?
